data_2208106
loop_
_publ_author_name
'Stuart D. Robertson'
'Alexandra M. Z. Slawin'
'J. Derek Woollins'

_publ_section_title
;
 2-Iodobenzenesulfonyl chloride
;
_journal_coeditor_code JH6039
_journal_issue 2
_journal_name_full 'Acta Crystallographica Section E'
_journal_page_first o744
_journal_page_last o745
_journal_paper_doi 10.1107/S1600536806002558
_journal_volume 62
_journal_year 2006
_chemical_formula_iupac 'C6 H4 I O2 S +, Cl -'
_chemical_formula_moiety 'C6 H4 I O2 S +, Cl -'
_chemical_formula_sum 'C6 H4 Cl I O2 S'
_chemical_formula_weight 302.50
_chemical_melting_point 52
_chemical_name_common '2-iodo-benzenesulfonyl chloride'
_chemical_name_systematic
;
2-iodobenzenesulfonyl chloride
;
_space_group_IT_number 14
_symmetry_cell_setting monoclinic
_symmetry_space_group_name_Hall '-P 2yn'
_symmetry_space_group_name_H-M 'P 1 21/n 1'
_atom_sites_solution_hydrogens geom
_atom_sites_solution_primary direct
_atom_sites_solution_secondary difmap
_audit_creation_method SHELXL-97
_cell_angle_alpha 90.00
_cell_angle_beta 109.797(7)
_cell_angle_gamma 90.00
_cell_formula_units_Z 4
_cell_length_a 8.338(3)
_cell_length_b 12.741(3)
_cell_length_c 8.517(2)
_cell_measurement_reflns_used 3111
_cell_measurement_temperature 93(2)
_cell_measurement_theta_max 25.3491
_cell_measurement_theta_min 2.5427
_cell_volume 851.3(4)
_computing_cell_refinement CrystalClear
_computing_data_collection 'CrystalClear (Rigaku/MSC, 2004)'
_computing_data_reduction CrystalClear
_computing_molecular_graphics 'SHELXTL (Sheldrick, 1997b)'
_computing_publication_material SHELXTL
_computing_structure_refinement 'SHELXL97 (Sheldrick, 1997a)'
_computing_structure_solution 'SHELXS97 (Sheldrick, 1997a)'
_diffrn_ambient_temperature 93(2)
_diffrn_detector_area_resol_mean 0.83
_diffrn_measured_fraction_theta_full 0.991
_diffrn_measured_fraction_theta_max 0.956
_diffrn_measurement_device_type CCD
_diffrn_measurement_method dtprofit.ref
_diffrn_radiation_monochromator confocal
_diffrn_radiation_source 'rotating anode'
_diffrn_radiation_type MoK\a
_diffrn_radiation_wavelength 0.71073
_diffrn_reflns_av_R_equivalents 0.0133
_diffrn_reflns_av_sigmaI/netI 0.0146
_diffrn_reflns_limit_h_max 9
_diffrn_reflns_limit_h_min -10
_diffrn_reflns_limit_k_max 12
_diffrn_reflns_limit_k_min -15
_diffrn_reflns_limit_l_max 10
_diffrn_reflns_limit_l_min -8
_diffrn_reflns_number 4840
_diffrn_reflns_theta_full 25.35
_diffrn_reflns_theta_max 25.35
_diffrn_reflns_theta_min 2.96
_exptl_absorpt_coefficient_mu 4.265
_exptl_absorpt_correction_T_max 0.7096
_exptl_absorpt_correction_T_min 0.6003
_exptl_absorpt_correction_type multi-scan
_exptl_absorpt_process_details '(SADABS; Bruker, 2001)'
_exptl_crystal_colour colourless
_exptl_crystal_density_diffrn 2.360
_exptl_crystal_density_method 'not measured'
_exptl_crystal_description block
_exptl_crystal_F_000 568
_exptl_crystal_size_max 0.1000
_exptl_crystal_size_mid 0.1000
_exptl_crystal_size_min 0.0800
_refine_diff_density_max 0.466
_refine_diff_density_min -0.457
_refine_ls_extinction_method none
_refine_ls_goodness_of_fit_ref 1.129
_refine_ls_hydrogen_treatment constr
_refine_ls_matrix_type full
_refine_ls_number_parameters 101
_refine_ls_number_reflns 1496
_refine_ls_number_restraints 0
_refine_ls_restrained_S_all 1.129
_refine_ls_R_factor_all 0.0164
_refine_ls_R_factor_gt 0.0158
_refine_ls_shift/su_max 0.001
_refine_ls_shift/su_mean 0.000
_refine_ls_structure_factor_coef Fsqd
_refine_ls_weighting_details 'calc w=1/[\s^2^(Fo^2^)+(0.0044P)^2^+1.4521P] where P=(Fo^2^+2Fc^2^)/3'
_refine_ls_weighting_scheme calc
_refine_ls_wR_factor_gt 0.0331
_refine_ls_wR_factor_ref 0.0334
_reflns_number_gt 1457
_reflns_number_total 1496
_reflns_threshold_expression I>2\s(I)
_cod_data_source_file jh6039.cif
_cod_data_source_block I
_cod_depositor_comments
;
The following automatic conversions were performed:
'_symmetry_cell_setting' value 'Monoclinic' changed to 'monoclinic'
according to '/home/saulius/struct/CIF-dictionaries/cif_core.dic'
dictionary named 'cif_core.dic' version 2.4.1 from 2010-06-29.

Automatic conversion script
Id: cif_fix_enum 1527 2010-12-29 10:47:43Z saulius 

The following automatic conversions were performed:

'_symmetry_cell_setting' value 'Monoclinic' changed to 'monoclinic'
according to /home/saulius/struct/CIF-dictionaries/cif_core.dic
dictionary named 'cif_core.dic' version 2.4.1 from 2010-06-29.

Automatic conversion script
Id: cif_fix_values 1715 2011-07-08 13:25:40Z adriana 
;
_cod_original_sg_symbol_H-M 'P 21/n'
_cod_database_code 2208106
_cod_database_fobs_code 2208106

loop_
_symmetry_equiv_pos_as_xyz
'x, y, z'
'-x+1/2, y+1/2, -z+1/2'
'-x, -y, -z'
'x-1/2, -y-1/2, z-1/2'

loop_
_atom_site_label
_atom_site_fract_x
_atom_site_fract_y
_atom_site_fract_z
_atom_site_U_iso_or_equiv
_atom_site_adp_type
_atom_site_calc_flag
_atom_site_refinement_flags
_atom_site_occupancy
_atom_site_type_symbol
I1 0.42383(2) 0.287007(12) 0.57459(2) 0.01844(6) Uani d . 1 I
Cl1 0.02906(7) 0.14086(5) 0.52384(8) 0.02264(14) Uani d . 1 Cl
S1 0.19229(7) 0.11930(5) 0.76112(7) 0.01317(13) Uani d . 1 S
O1 0.2205(2) 0.22062(13) 0.8354(2) 0.0182(4) Uani d . 1 O
O2 0.1205(2) 0.03818(14) 0.8311(2) 0.0202(4) Uani d . 1 O
C1 0.4827(3) 0.13418(19) 0.6674(3) 0.0139(5) Uani d . 1 C
C2 0.3799(3) 0.07205(19) 0.7313(3) 0.0136(5) Uani d . 1 C
C3 0.4261(3) -0.0310(2) 0.7824(3) 0.0166(5) Uani d . 1 C
H3A 0.3538 -0.0732 0.8218 0.020 Uiso calc R 1 H
C4 0.5777(3) -0.0718(2) 0.7755(3) 0.0193(5) Uani d . 1 C
H4A 0.6104 -0.1416 0.8113 0.023 Uiso calc R 1 H
C5 0.6816(3) -0.0095(2) 0.7156(3) 0.0195(5) Uani d . 1 C
H5A 0.7863 -0.0369 0.7120 0.023 Uiso calc R 1 H
C6 0.6340(3) 0.0915(2) 0.6613(3) 0.0172(5) Uani d . 1 C
H6A 0.7056 0.1324 0.6192 0.021 Uiso calc R 1 H

loop_
_atom_site_aniso_label
_atom_site_aniso_U_11
_atom_site_aniso_U_22
_atom_site_aniso_U_33
_atom_site_aniso_U_12
_atom_site_aniso_U_13
_atom_site_aniso_U_23
I1 0.02291(10) 0.01213(9) 0.02630(10) -0.00095(6) 0.01621(7) 0.00174(6)
Cl1 0.0135(3) 0.0286(3) 0.0237(3) 0.0021(3) 0.0034(2) 0.0029(3)
S1 0.0122(3) 0.0123(3) 0.0173(3) -0.0002(2) 0.0079(2) -0.0014(2)
O1 0.0191(9) 0.0130(9) 0.0281(10) -0.0027(7) 0.0153(8) -0.0062(7)
O2 0.0192(9) 0.0195(9) 0.0272(10) -0.0004(8) 0.0147(8) -0.0002(8)
C1 0.0145(12) 0.0118(12) 0.0161(11) -0.0011(9) 0.0061(9) -0.0020(10)
C2 0.0110(12) 0.0159(12) 0.0143(11) -0.0007(9) 0.0046(9) -0.0035(10)
C3 0.0178(12) 0.0168(13) 0.0151(12) -0.0021(10) 0.0054(10) -0.0007(10)
C4 0.0213(13) 0.0153(13) 0.0186(12) 0.0057(10) 0.0031(10) -0.0006(10)
C5 0.0128(12) 0.0230(14) 0.0213(13) 0.0035(10) 0.0041(10) -0.0062(11)
C6 0.0134(12) 0.0217(14) 0.0188(12) -0.0033(10) 0.0086(10) -0.0064(10)

loop_
_atom_type_symbol
_atom_type_description
_atom_type_scat_dispersion_real
_atom_type_scat_dispersion_imag
_atom_type_scat_source
C C 0.0033 0.0016 'International Tables Vol C Tables 4.2.6.8 and 6.1.1.4'
H H 0.0000 0.0000 'International Tables Vol C Tables 4.2.6.8 and 6.1.1.4'
O O 0.0106 0.0060 'International Tables Vol C Tables 4.2.6.8 and 6.1.1.4'
S S 0.1246 0.1234 'International Tables Vol C Tables 4.2.6.8 and 6.1.1.4'
Cl Cl 0.1484 0.1585 'International Tables Vol C Tables 4.2.6.8 and 6.1.1.4'
I I -0.4742 1.8119 'International Tables Vol C Tables 4.2.6.8 and 6.1.1.4'

loop_
_geom_angle_atom_site_label_1
_geom_angle_atom_site_label_2
_geom_angle_atom_site_label_3
_geom_angle
O1 S1 O2 120.22(11)
O1 S1 C2 110.53(11)
O2 S1 C2 109.27(11)
O1 S1 Cl1 105.86(8)
O2 S1 Cl1 106.21(8)
C2 S1 Cl1 103.26(8)
C6 C1 C2 118.3(2)
C6 C1 I1 116.68(18)
C2 C1 I1 125.00(18)
C3 C2 C1 120.7(2)
C3 C2 S1 116.03(18)
C1 C2 S1 123.23(19)
C4 C3 C2 119.9(2)
C4 C3 H3A 120.0
C2 C3 H3A 120.0
C3 C4 C5 119.4(2)
C3 C4 H4A 120.3
C5 C4 H4A 120.3
C6 C5 C4 120.7(2)
C6 C5 H5A 119.7
C4 C5 H5A 119.7
C5 C6 C1 120.9(2)
C5 C6 H6A 119.5
C1 C6 H6A 119.5

loop_
_geom_bond_atom_site_label_1
_geom_bond_atom_site_label_2
_geom_bond_distance
I1 C1 2.096(2)
Cl1 S1 2.0368(10)
S1 O1 1.4217(18)
S1 O2 1.4222(18)
S1 C2 1.773(2)
C1 C6 1.390(3)
C1 C2 1.405(3)
C2 C3 1.396(3)
C3 C4 1.386(4)
C3 H3A 0.9500
C4 C5 1.392(4)
C4 H4A 0.9500
C5 C6 1.379(4)
C5 H5A 0.9500
C6 H6A 0.9500

loop_
_geom_torsion_atom_site_label_1
_geom_torsion_atom_site_label_2
_geom_torsion_atom_site_label_3
_geom_torsion_atom_site_label_4
_geom_torsion
C6 C1 C2 C3 -2.0(3)
I1 C1 C2 C3 176.66(17)
C6 C1 C2 S1 175.12(18)
I1 C1 C2 S1 -6.2(3)
O1 S1 C2 C3 133.11(19)
O2 S1 C2 C3 -1.3(2)
Cl1 S1 C2 C3 -114.05(18)
O1 S1 C2 C1 -44.1(2)
O2 S1 C2 C1 -178.58(19)
Cl1 S1 C2 C1 68.7(2)
C1 C2 C3 C4 2.2(4)
S1 C2 C3 C4 -175.14(19)
C2 C3 C4 C5 -0.8(4)
C3 C4 C5 C6 -0.8(4)
C4 C5 C6 C1 1.0(4)
C2 C1 C6 C5 0.4(4)
I1 C1 C6 C5 -178.36(18)

loop_
_cod_related_entry_id
_cod_related_entry_database
_cod_related_entry_code
1 ChemSpider 544958
